data_1572146
loop_
_publ_author_name
'Kreimer, Lisa N.'
'Hadlington, Terrance J.'

_publ_section_title
;
 Macrocyclic bis-diphosphenes demonstrating bimetallic <i>exo</i>- and
 <i>endo</i>-cyclic binding modes.
;
_journal_issue 35
_journal_name_full 'Chemical science'
_journal_page_first 14154
_journal_page_last 14160
_journal_paper_doi 10.1039/d4sc03516j
_journal_volume 15
_journal_year 2024
_chemical_formula_moiety 'C22.50 H34 N2 Ni0.50 O P'
_chemical_formula_sum 'C22.5 H34 N2 Ni0.5 O P'
_chemical_formula_weight 408.84
_space_group_crystal_system monoclinic
_space_group_IT_number 14
_space_group_name_Hall '-P 2ybc'
_space_group_name_H-M_alt 'P 1 21/c 1'
_atom_sites_solution_hydrogens geom
_audit_creation_method SHELXL-2018/3
_audit_update_record
;
2024-05-23 deposited with the CCDC.	2024-07-16 downloaded from the CCDC.
;
_cell_angle_alpha 90
_cell_angle_beta 97.35(3)
_cell_angle_gamma 90
_cell_formula_units_Z 8
_cell_length_a 15.304(3)
_cell_length_b 34.054(7)
_cell_length_c 9.7484(19)
_cell_measurement_reflns_used 2000
_cell_measurement_temperature 150(2)
_cell_measurement_theta_max 32.50
_cell_measurement_theta_min 1.92
_cell_volume 5038.8(18)
_computing_structure_refinement 'SHELXL-2018/3 (Sheldrick, 2018)'
_computing_structure_solution 'SHELXT 2018/2 (Sheldrick, 2018)'
_diffrn_ambient_temperature 150(2)
_diffrn_detector Pilatus300K
_diffrn_detector_area_resol_mean 5.81
_diffrn_measured_fraction_theta_full 0.996
_diffrn_measured_fraction_theta_max 0.996
_diffrn_measurement_device_type 'STOE StadiVari'
_diffrn_measurement_method '\w scans'
_diffrn_radiation_collimation '0.6 mm diameter'
_diffrn_radiation_monochromator 'Graded multilayer mirror'
_diffrn_radiation_type 'Mo K\a'
_diffrn_radiation_wavelength 0.71073
_diffrn_reflns_av_R_equivalents 0.1622
_diffrn_reflns_av_unetI/netI 0.2289
_diffrn_reflns_Laue_measured_fraction_full 0.996
_diffrn_reflns_Laue_measured_fraction_max 0.996
_diffrn_reflns_limit_h_max 18
_diffrn_reflns_limit_h_min -18
_diffrn_reflns_limit_k_max 41
_diffrn_reflns_limit_k_min -42
_diffrn_reflns_limit_l_max 11
_diffrn_reflns_limit_l_min -12
_diffrn_reflns_number 38479
_diffrn_reflns_point_group_measured_fraction_full 0.996
_diffrn_reflns_point_group_measured_fraction_max 0.996
_diffrn_reflns_theta_full 25.242
_diffrn_reflns_theta_max 26.000
_diffrn_reflns_theta_min 2.190
_diffrn_source 'Genix 3D HF Mo'
_diffrn_source_current 1.000
_diffrn_source_power 0.050
_diffrn_source_voltage 50
_exptl_absorpt_coefficient_mu 0.484
_exptl_absorpt_correction_T_max 1.000
_exptl_absorpt_correction_T_min 0.899
_exptl_absorpt_correction_type empirical
_exptl_absorpt_process_details 'STOE X-AREA 1.76'
_exptl_crystal_colour orange
_exptl_crystal_density_diffrn 1.078
_exptl_crystal_description block
_exptl_crystal_F_000 1760
_exptl_crystal_size_max 0.22
_exptl_crystal_size_mid 0.14
_exptl_crystal_size_min 0.12
_refine_diff_density_max 0.758
_refine_diff_density_min -0.495
_refine_diff_density_rms 0.107
_refine_ls_extinction_method none
_refine_ls_goodness_of_fit_ref 0.894
_refine_ls_hydrogen_treatment constr
_refine_ls_matrix_type full
_refine_ls_number_parameters 503
_refine_ls_number_reflns 9847
_refine_ls_number_restraints 0
_refine_ls_restrained_S_all 0.894
_refine_ls_R_factor_all 0.2087
_refine_ls_R_factor_gt 0.0772
_refine_ls_shift/su_max 0.000
_refine_ls_shift/su_mean 0.000
_refine_ls_structure_factor_coef Fsqd
_refine_ls_weighting_details 'w=1/[\s^2^(Fo^2^)+(0.1144P)^2^] where P=(Fo^2^+2Fc^2^)/3'
_refine_ls_weighting_scheme calc
_refine_ls_wR_factor_gt 0.1869
_refine_ls_wR_factor_ref 0.2419
_reflns_Friedel_coverage 0.000
_reflns_number_gt 3922
_reflns_number_total 9847
_reflns_threshold_expression 'I > 2\s(I)'
_cod_data_source_file d4sc03516j2.cif
_cod_data_source_block 2b_prime
_cod_depositor_comments 'Adding full bibliography for 1572143--1572150.cif.'
_cod_original_cell_volume 5038.9(18)
_cod_original_sg_symbol_H-M 'P 21/c'
_cod_original_formula_sum 'C22.50 H34 N2 Ni0.50 O P'
_cod_database_code 1572146
_shelx_shelxl_version_number 2018/3
_shelx_space_group_comment
;
The symmetry employed for this shelxl refinement is uniquely defined
by the following loop, which should always be used as a source of
symmetry information in preference to the above space-group names.
They are only intended as comments.
;

loop_
_space_group_symop_operation_xyz
'x, y, z'
'-x, y+1/2, -z+1/2'
'-x, -y, -z'
'x, -y-1/2, z-1/2'

loop_
_atom_site_label
_atom_site_type_symbol
_atom_site_fract_x
_atom_site_fract_y
_atom_site_fract_z
_atom_site_U_iso_or_equiv
_atom_site_adp_type
_atom_site_occupancy
_atom_site_site_symmetry_order
_atom_site_calc_flag
_atom_site_refinement_flags_posn
_atom_site_refinement_flags_adp
_atom_site_refinement_flags_occupancy
_atom_site_disorder_assembly
_atom_site_disorder_group
Ni1 Ni 0.49767(5) 0.39037(2) 0.43668(9) 0.0291(3) Uani 1 1 d . . . . .
P1 P 0.51382(11) 0.45434(5) 0.48667(18) 0.0274(4) Uani 1 1 d . . . . .
P2 P 0.50883(11) 0.58445(5) 0.35007(18) 0.0283(4) Uani 1 1 d . . . . .
O1 O 0.6308(3) 0.50855(12) 0.3475(4) 0.0290(11) Uani 1 1 d . . . . .
N2 N 0.5940(4) 0.38342(16) 0.1967(6) 0.0390(15) Uani 1 1 d . . . . .
N4 N 0.4092(4) 0.31440(16) 0.3737(6) 0.0381(15) Uani 1 1 d . . . . .
N1 N 0.4781(4) 0.41855(16) 0.1460(6) 0.0356(14) Uani 1 1 d . . . . .
N3 N 0.5168(4) 0.30808(16) 0.5377(6) 0.0385(15) Uani 1 1 d . . . . .
C12 C 0.6358(4) 0.45594(18) 0.5118(7) 0.0280(15) Uani 1 1 d . . . . .
C13 C 0.6801(4) 0.48040(18) 0.4285(7) 0.0287(15) Uani 1 1 d . . . . .
C2 C 0.6284(4) 0.57881(19) 0.3402(7) 0.0291(16) Uani 1 1 d . . . . .
C1 C 0.6751(4) 0.54425(19) 0.3353(6) 0.0291(15) Uani 1 1 d . . . . .
C11 C 0.6895(4) 0.43199(19) 0.6041(7) 0.0314(16) Uani 1 1 d . . . . .
H11 H 0.661867 0.415525 0.664374 0.038 Uiso 1 1 calc R U . . .
C6 C 0.7641(4) 0.5439(2) 0.3179(7) 0.0301(16) Uani 1 1 d . . . . .
C9 C 0.8205(4) 0.4541(2) 0.5180(7) 0.0347(17) Uani 1 1 d . . . . .
H9 H 0.882458 0.452857 0.517186 0.042 Uiso 1 1 calc R U . . .
C3 C 0.6752(4) 0.6138(2) 0.3229(6) 0.0324(16) Uani 1 1 d . . . . .
H3 H 0.644381 0.637959 0.324787 0.039 Uiso 1 1 calc R U . . .
C24 C 0.5223(4) 0.39757(19) 0.2527(7) 0.0341(17) Uani 1 1 d . . . . .
C33 C 0.4739(4) 0.33563(19) 0.4511(7) 0.0327(17) Uani 1 1 d . . . . .
C4 C 0.7623(4) 0.6152(2) 0.3033(7) 0.0331(16) Uani 1 1 d . . . . .
C8 C 0.7712(4) 0.47875(19) 0.4255(7) 0.0306(16) Uani 1 1 d . . . . .
C5 C 0.8063(5) 0.5789(2) 0.3027(7) 0.0341(17) Uani 1 1 d . . . . .
H5 H 0.867086 0.578680 0.291459 0.041 Uiso 1 1 calc R U . . .
C14 C 0.8137(4) 0.6532(2) 0.2839(8) 0.0371(18) Uani 1 1 d . . . . .
C7 C 0.8075(4) 0.50358(19) 0.3148(7) 0.0316(16) Uani 1 1 d . . . . .
C10 C 0.7824(4) 0.43087(19) 0.6129(7) 0.0344(17) Uani 1 1 d . . . . .
C30 C 0.6607(5) 0.35843(19) 0.2730(8) 0.0397(18) Uani 1 1 d . . . . .
H30 H 0.651204 0.359136 0.372537 0.048 Uiso 1 1 calc R U . . .
C29 C 0.4138(5) 0.4848(2) 0.1379(8) 0.049(2) Uani 1 1 d . . . . .
H29A H 0.462949 0.493545 0.205400 0.074 Uiso 1 1 calc R U . . .
H29B H 0.360458 0.499398 0.152164 0.074 Uiso 1 1 calc R U . . .
H29C H 0.427889 0.489748 0.044102 0.074 Uiso 1 1 calc R U . . .
C26 C 0.5927(6) 0.3952(2) 0.0600(8) 0.050(2) Uani 1 1 d . . . . .
H26 H 0.634568 0.388597 -0.000265 0.059 Uiso 1 1 calc R U . . .
C25 C 0.5218(6) 0.4172(2) 0.0299(8) 0.047(2) Uani 1 1 d . . . . .
H25 H 0.503895 0.429899 -0.055951 0.056 Uiso 1 1 calc R U . . .
C34 C 0.4114(5) 0.2752(2) 0.4109(9) 0.052(2) Uani 1 1 d . . . . .
H34 H 0.372970 0.255098 0.371804 0.063 Uiso 1 1 calc R U . . .
C36 C 0.3488(5) 0.3309(2) 0.2612(8) 0.045(2) Uani 1 1 d . . . . .
H36 H 0.355437 0.360124 0.264614 0.054 Uiso 1 1 calc R U . . .
C39 C 0.5898(5) 0.3171(2) 0.6444(8) 0.047(2) Uani 1 1 d . . . . .
H39 H 0.605351 0.345453 0.635524 0.056 Uiso 1 1 calc R U . . .
C27 C 0.3985(5) 0.4414(2) 0.1563(8) 0.0407(18) Uani 1 1 d . . . . .
H27 H 0.381288 0.437293 0.250815 0.049 Uiso 1 1 calc R U . . .
C19 C 0.9091(4) 0.5060(2) 0.3370(8) 0.0439(19) Uani 1 1 d . . . . .
H19A H 0.929511 0.520943 0.261352 0.066 Uiso 1 1 calc R U . . .
H19B H 0.933864 0.479400 0.338668 0.066 Uiso 1 1 calc R U . . .
H19C H 0.928539 0.519075 0.425184 0.066 Uiso 1 1 calc R U . . .
C16 C 0.8899(5) 0.6575(2) 0.4019(8) 0.050(2) Uani 1 1 d . . . . .
H16A H 0.866014 0.659895 0.490152 0.075 Uiso 1 1 calc R U . . .
H16B H 0.924244 0.680978 0.386507 0.075 Uiso 1 1 calc R U . . .
H16C H 0.927933 0.634271 0.404400 0.075 Uiso 1 1 calc R U . . .
C15 C 0.8528(5) 0.6515(2) 0.1466(8) 0.048(2) Uani 1 1 d . . . . .
H15A H 0.895356 0.629911 0.149603 0.073 Uiso 1 1 calc R U . . .
H15B H 0.882518 0.676358 0.132051 0.073 Uiso 1 1 calc R U . . .
H15C H 0.805446 0.647134 0.070443 0.073 Uiso 1 1 calc R U . . .
C35 C 0.4789(5) 0.2711(2) 0.5142(9) 0.052(2) Uani 1 1 d . . . . .
H35 H 0.497017 0.247531 0.561568 0.062 Uiso 1 1 calc R U . . .
C18 C 0.7807(5) 0.4839(2) 0.1715(7) 0.0457(19) Uani 1 1 d . . . . .
H18A H 0.716900 0.479435 0.157839 0.068 Uiso 1 1 calc R U . . .
H18B H 0.811444 0.458785 0.168136 0.068 Uiso 1 1 calc R U . . .
H18C H 0.796758 0.501206 0.098353 0.068 Uiso 1 1 calc R U . . .
C20 C 0.8365(5) 0.4051(2) 0.7166(8) 0.045(2) Uani 1 1 d . . . . .
C28 C 0.3227(5) 0.4262(2) 0.0499(9) 0.055(2) Uani 1 1 d . . . . .
H28A H 0.338277 0.429776 -0.043717 0.083 Uiso 1 1 calc R U . . .
H28B H 0.268847 0.440964 0.059530 0.083 Uiso 1 1 calc R U . . .
H28C H 0.312880 0.398269 0.066386 0.083 Uiso 1 1 calc R U . . .
C17 C 0.7545(5) 0.6894(2) 0.2813(9) 0.051(2) Uani 1 1 d . . . . .
H17A H 0.705451 0.686655 0.206772 0.077 Uiso 1 1 calc R U . . .
H17B H 0.788762 0.712866 0.265222 0.077 Uiso 1 1 calc R U . . .
H17C H 0.731409 0.691776 0.370090 0.077 Uiso 1 1 calc R U . . .
C41 C 0.6709(5) 0.2924(2) 0.6229(9) 0.060(2) Uani 1 1 d . . . . .
H41A H 0.657209 0.264518 0.631901 0.091 Uiso 1 1 calc R U . . .
H41B H 0.720216 0.299593 0.692644 0.091 Uiso 1 1 calc R U . . .
H41C H 0.686985 0.297452 0.530349 0.091 Uiso 1 1 calc R U . . .
C38 C 0.3731(6) 0.3168(3) 0.1224(8) 0.067(3) Uani 1 1 d . . . . .
H38A H 0.436635 0.319929 0.120987 0.101 Uiso 1 1 calc R U . . .
H38B H 0.341071 0.332339 0.047652 0.101 Uiso 1 1 calc R U . . .
H38C H 0.357239 0.289035 0.109485 0.101 Uiso 1 1 calc R U . . .
C31 C 0.7534(5) 0.3737(2) 0.2637(9) 0.057(2) Uani 1 1 d . . . . .
H31A H 0.764685 0.373349 0.167022 0.085 Uiso 1 1 calc R U . . .
H31B H 0.796395 0.356853 0.318967 0.085 Uiso 1 1 calc R U . . .
H31C H 0.758684 0.400600 0.299233 0.085 Uiso 1 1 calc R U . . .
C32 C 0.6482(5) 0.3155(2) 0.2229(9) 0.055(2) Uani 1 1 d . . . . .
H32A H 0.590768 0.305888 0.242776 0.083 Uiso 1 1 calc R U . . .
H32B H 0.695001 0.299148 0.271212 0.083 Uiso 1 1 calc R U . . .
H32C H 0.650753 0.314355 0.123104 0.083 Uiso 1 1 calc R U . . .
C37 C 0.2551(5) 0.3214(3) 0.2775(10) 0.074(3) Uani 1 1 d . . . . .
H37A H 0.245755 0.292998 0.267530 0.112 Uiso 1 1 calc R U . . .
H37B H 0.215602 0.335174 0.206353 0.112 Uiso 1 1 calc R U . . .
H37C H 0.242754 0.329714 0.369285 0.112 Uiso 1 1 calc R U . . .
C21 C 0.7878(5) 0.3896(3) 0.8291(9) 0.065(3) Uani 1 1 d . . . . .
H21A H 0.764364 0.411565 0.878020 0.098 Uiso 1 1 calc R U . . .
H21B H 0.828082 0.374137 0.894325 0.098 Uiso 1 1 calc R U . . .
H21C H 0.739097 0.372870 0.788501 0.098 Uiso 1 1 calc R U . . .
C40 C 0.5632(6) 0.3108(3) 0.7873(8) 0.066(3) Uani 1 1 d . . . . .
H40A H 0.512002 0.327268 0.798360 0.100 Uiso 1 1 calc R U . . .
H40B H 0.612317 0.318022 0.857381 0.100 Uiso 1 1 calc R U . . .
H40C H 0.548084 0.283160 0.798477 0.100 Uiso 1 1 calc R U . . .
C22 C 0.8660(7) 0.3683(3) 0.6384(10) 0.088(3) Uani 1 1 d . . . . .
H22A H 0.813818 0.353775 0.597439 0.132 Uiso 1 1 calc R U . . .
H22B H 0.902509 0.351324 0.703614 0.132 Uiso 1 1 calc R U . . .
H22C H 0.900075 0.376764 0.565151 0.132 Uiso 1 1 calc R U . . .
C23 C 0.9190(6) 0.4261(3) 0.7782(11) 0.096(4) Uani 1 1 d . . . . .
H23A H 0.953480 0.433679 0.704343 0.144 Uiso 1 1 calc R U . . .
H23B H 0.954244 0.408630 0.843390 0.144 Uiso 1 1 calc R U . . .
H23C H 0.903041 0.449674 0.827097 0.144 Uiso 1 1 calc R U . . .
C43 C 0.9315(8) 0.5517(4) 0.8801(12) 0.101(4) Uani 1 1 d . . . . .
H43A H 0.901948 0.556776 0.962978 0.121 Uiso 1 1 calc R U . . .
H43B H 0.977398 0.531490 0.903831 0.121 Uiso 1 1 calc R U . . .
C42 C 0.9708(10) 0.5873(4) 0.8373(14) 0.112(4) Uani 1 1 d . . . . .
H42A H 0.969027 0.607983 0.908115 0.135 Uiso 1 1 calc R U . . .
H42B H 1.033074 0.582575 0.824165 0.135 Uiso 1 1 calc R U . . .
C45 C 0.8455(11) 0.5758(4) 0.6882(13) 0.115(4) Uani 1 1 d . . . . .
H45A H 0.830593 0.571649 0.587428 0.138 Uiso 1 1 calc R U . . .
H45B H 0.795594 0.589325 0.723393 0.138 Uiso 1 1 calc R U . . .
C44 C 0.8643(9) 0.5373(4) 0.7613(15) 0.121(5) Uani 1 1 d . . . . .
H44A H 0.890030 0.517816 0.702473 0.145 Uiso 1 1 calc R U . . .
H44B H 0.811165 0.526098 0.794665 0.145 Uiso 1 1 calc R U . . .
O2 O 0.9235(12) 0.5984(5) 0.716(2) 0.326(13) Uani 1 1 d . . . . .

loop_
_atom_site_aniso_label
_atom_site_aniso_U_11
_atom_site_aniso_U_22
_atom_site_aniso_U_33
_atom_site_aniso_U_23
_atom_site_aniso_U_13
_atom_site_aniso_U_12
Ni1 0.0341(5) 0.0270(4) 0.0264(5) 0.0003(4) 0.0054(4) -0.0008(4)
P1 0.0285(9) 0.0269(9) 0.0276(10) -0.0006(8) 0.0067(7) -0.0008(8)
P2 0.0284(9) 0.0300(10) 0.0275(10) 0.0005(8) 0.0070(8) 0.0007(8)
O1 0.023(2) 0.030(2) 0.036(3) 0.003(2) 0.009(2) 0.001(2)
N2 0.048(4) 0.033(3) 0.039(4) 0.002(3) 0.015(3) 0.001(3)
N4 0.046(4) 0.027(3) 0.040(4) 0.004(3) -0.001(3) 0.003(3)
N1 0.047(4) 0.037(3) 0.023(3) 0.000(3) 0.006(3) 0.003(3)
N3 0.043(4) 0.032(3) 0.039(4) 0.003(3) 0.001(3) 0.000(3)
C12 0.030(4) 0.021(3) 0.033(4) 0.001(3) 0.008(3) 0.002(3)
C13 0.030(4) 0.028(4) 0.029(4) 0.004(3) 0.008(3) 0.001(3)
C2 0.037(4) 0.030(4) 0.022(4) -0.003(3) 0.011(3) -0.001(3)
C1 0.033(4) 0.032(4) 0.023(4) 0.001(3) 0.006(3) -0.009(3)
C11 0.036(4) 0.031(4) 0.030(4) 0.001(3) 0.011(3) -0.001(3)
C6 0.024(4) 0.037(4) 0.030(4) 0.006(3) 0.007(3) 0.007(3)
C9 0.021(3) 0.041(4) 0.042(4) 0.007(4) 0.006(3) 0.002(3)
C3 0.035(4) 0.038(4) 0.026(4) 0.003(3) 0.010(3) 0.006(3)
C24 0.040(4) 0.029(4) 0.034(4) -0.003(3) 0.009(3) -0.003(3)
C33 0.041(4) 0.031(4) 0.027(4) -0.009(3) 0.011(3) -0.001(3)
C4 0.029(4) 0.039(4) 0.031(4) 0.003(3) 0.006(3) -0.001(3)
C8 0.032(4) 0.033(4) 0.028(4) -0.001(3) 0.010(3) -0.006(3)
C5 0.032(4) 0.039(4) 0.033(4) 0.005(3) 0.009(3) -0.005(3)
C14 0.035(4) 0.035(4) 0.043(5) 0.003(3) 0.010(3) -0.015(3)
C7 0.027(4) 0.031(4) 0.039(4) 0.005(3) 0.013(3) 0.001(3)
C10 0.033(4) 0.036(4) 0.036(4) 0.007(3) 0.009(3) -0.003(3)
C30 0.048(5) 0.031(4) 0.040(5) -0.002(3) 0.006(4) 0.004(4)
C29 0.057(5) 0.043(4) 0.045(5) -0.001(4) -0.002(4) 0.000(4)
C26 0.072(6) 0.051(5) 0.030(4) 0.001(4) 0.026(4) -0.002(5)
C25 0.073(6) 0.041(4) 0.028(5) 0.002(4) 0.013(4) 0.007(4)
C34 0.053(5) 0.034(4) 0.066(6) 0.011(4) -0.005(4) -0.009(4)
C36 0.051(5) 0.032(4) 0.051(5) -0.007(4) -0.001(4) -0.003(4)
C39 0.055(5) 0.034(4) 0.048(5) 0.011(4) -0.007(4) 0.000(4)
C27 0.048(5) 0.042(4) 0.031(4) 0.001(4) 0.000(3) 0.003(4)
C19 0.031(4) 0.051(5) 0.053(5) 0.012(4) 0.017(3) 0.001(4)
C16 0.038(4) 0.052(5) 0.058(5) -0.003(4) 0.002(4) -0.011(4)
C15 0.044(4) 0.049(5) 0.056(5) 0.007(4) 0.019(4) -0.012(4)
C35 0.064(5) 0.018(4) 0.071(6) 0.006(4) 0.000(5) -0.008(4)
C18 0.050(5) 0.050(5) 0.040(5) 0.001(4) 0.018(4) 0.009(4)
C20 0.032(4) 0.050(5) 0.052(5) 0.027(4) 0.002(4) 0.000(4)
C28 0.058(5) 0.050(5) 0.053(6) 0.006(4) -0.010(4) -0.011(4)
C17 0.049(5) 0.037(4) 0.070(6) 0.004(4) 0.015(4) -0.006(4)
C41 0.057(5) 0.040(5) 0.080(7) 0.007(4) -0.006(5) 0.006(4)
C38 0.078(6) 0.079(6) 0.042(5) -0.017(5) -0.006(5) 0.022(5)
C31 0.046(5) 0.061(5) 0.065(6) -0.006(5) 0.016(4) -0.002(4)
C32 0.065(5) 0.041(5) 0.059(6) -0.004(4) 0.002(4) 0.002(4)
C37 0.054(6) 0.082(7) 0.086(7) 0.028(6) 0.004(5) -0.002(5)
C21 0.052(5) 0.087(6) 0.056(6) 0.037(5) -0.001(4) 0.011(5)
C40 0.085(6) 0.069(6) 0.042(5) 0.006(5) -0.005(5) 0.000(5)
C22 0.090(7) 0.094(7) 0.084(8) 0.047(6) 0.026(6) 0.051(6)
C23 0.061(6) 0.105(8) 0.108(9) 0.073(7) -0.040(6) -0.030(6)
C43 0.095(9) 0.129(11) 0.076(8) -0.026(8) 0.003(7) 0.027(8)
C42 0.135(11) 0.118(11) 0.081(9) 0.006(8) 0.005(8) -0.007(10)
C45 0.173(13) 0.092(9) 0.074(9) -0.008(7) -0.009(8) -0.034(10)
C44 0.120(10) 0.101(10) 0.146(13) -0.041(10) 0.037(10) 0.029(9)
O2 0.35(2) 0.242(16) 0.33(2) 0.205(16) -0.183(18) -0.131(16)

loop_
_atom_type_symbol
_atom_type_description
_atom_type_scat_dispersion_real
_atom_type_scat_dispersion_imag
_atom_type_scat_source
C C 0.0033 0.0016 'International Tables Vol C Tables 4.2.6.8 and 6.1.1.4'
H H 0.0000 0.0000 'International Tables Vol C Tables 4.2.6.8 and 6.1.1.4'
N N 0.0061 0.0033 'International Tables Vol C Tables 4.2.6.8 and 6.1.1.4'
O O 0.0106 0.0060 'International Tables Vol C Tables 4.2.6.8 and 6.1.1.4'
P P 0.1023 0.0942 'International Tables Vol C Tables 4.2.6.8 and 6.1.1.4'
Ni Ni 0.3393 1.1124 'International Tables Vol C Tables 4.2.6.8 and 6.1.1.4'

loop_
_geom_angle_atom_site_label_1
_geom_angle_atom_site_label_2
_geom_angle_atom_site_label_3
_geom_angle
_geom_angle_site_symmetry_1
_geom_angle_site_symmetry_3
_geom_angle_publ_flag
C24 Ni1 C33 105.0(3) . . ?
C24 Ni1 P1 92.9(2) . . ?
C33 Ni1 P1 162.1(2) . . ?
C24 Ni1 P2 149.1(2) . 3_666 ?
C33 Ni1 P2 105.7(2) . 3_666 ?
P1 Ni1 P2 56.49(7) . 3_666 ?
C12 P1 P2 100.2(2) . 3_666 ?
C12 P1 Ni1 98.0(2) . . ?
P2 P1 Ni1 62.32(7) 3_666 . ?
C2 P2 P1 103.3(2) . 3_666 ?
C2 P2 Ni1 104.3(2) . 3_666 ?
P1 P2 Ni1 61.19(7) 3_666 3_666 ?
C13 O1 C1 114.1(4) . . ?
C24 N2 C26 111.4(6) . . ?
C24 N2 C30 123.0(6) . . ?
C26 N2 C30 125.5(6) . . ?
C33 N4 C34 111.9(6) . . ?
C33 N4 C36 123.7(5) . . ?
C34 N4 C36 124.2(6) . . ?
C24 N1 C25 111.1(6) . . ?
C24 N1 C27 124.2(6) . . ?
C25 N1 C27 124.5(6) . . ?
C33 N3 C35 111.1(6) . . ?
C33 N3 C39 123.9(5) . . ?
C35 N3 C39 125.0(6) . . ?
C13 C12 C11 115.6(6) . . ?
C13 C12 P1 119.8(5) . . ?
C11 C12 P1 124.5(5) . . ?
C12 C13 C8 123.2(6) . . ?
C12 C13 O1 118.0(5) . . ?
C8 C13 O1 118.8(6) . . ?
C1 C2 C3 116.2(6) . . ?
C1 C2 P2 127.5(5) . . ?
C3 C2 P2 116.0(5) . . ?
C2 C1 C6 122.1(6) . . ?
C2 C1 O1 118.4(5) . . ?
C6 C1 O1 119.5(6) . . ?
C12 C11 C10 123.9(6) . . ?
C5 C6 C1 119.0(6) . . ?
C5 C6 C7 124.6(6) . . ?
C1 C6 C7 116.4(6) . . ?
C8 C9 C10 122.4(6) . . ?
C4 C3 C2 124.3(6) . . ?
N1 C24 N2 103.0(6) . . ?
N1 C24 Ni1 130.4(5) . . ?
N2 C24 Ni1 126.6(5) . . ?
N4 C33 N3 103.5(5) . . ?
N4 C33 Ni1 127.3(5) . . ?
N3 C33 Ni1 129.2(5) . . ?
C3 C4 C5 116.5(6) . . ?
C3 C4 C14 124.5(6) . . ?
C5 C4 C14 119.0(6) . . ?
C9 C8 C13 118.1(6) . . ?
C9 C8 C7 125.4(6) . . ?
C13 C8 C7 116.4(6) . . ?
C6 C5 C4 122.0(6) . . ?
C17 C14 C15 108.2(6) . . ?
C17 C14 C16 109.1(6) . . ?
C15 C14 C16 108.3(6) . . ?
C17 C14 C4 111.6(5) . . ?
C15 C14 C4 109.8(6) . . ?
C16 C14 C4 109.8(6) . . ?
C6 C7 C8 106.6(5) . . ?
C6 C7 C19 112.5(6) . . ?
C8 C7 C19 112.3(5) . . ?
C6 C7 C18 109.8(5) . . ?
C8 C7 C18 108.5(5) . . ?
C19 C7 C18 107.1(5) . . ?
C9 C10 C11 116.5(6) . . ?
C9 C10 C20 122.2(6) . . ?
C11 C10 C20 121.3(6) . . ?
N2 C30 C31 111.5(6) . . ?
N2 C30 C32 109.9(6) . . ?
C31 C30 C32 112.5(6) . . ?
C25 C26 N2 106.7(7) . . ?
C26 C25 N1 107.8(7) . . ?
C35 C34 N4 106.5(7) . . ?
N4 C36 C37 111.2(6) . . ?
N4 C36 C38 110.0(6) . . ?
C37 C36 C38 111.8(7) . . ?
N3 C39 C40 110.8(6) . . ?
N3 C39 C41 110.2(6) . . ?
C40 C39 C41 111.4(6) . . ?
N1 C27 C29 111.7(6) . . ?
N1 C27 C28 109.7(6) . . ?
C29 C27 C28 111.3(6) . . ?
C34 C35 N3 106.9(6) . . ?
C21 C20 C10 114.5(6) . . ?
C21 C20 C23 110.2(7) . . ?
C10 C20 C23 110.7(6) . . ?
C21 C20 C22 105.9(7) . . ?
C10 C20 C22 107.9(7) . . ?
C23 C20 C22 107.2(8) . . ?
C42 C43 C44 108.5(12) . . ?
O2 C42 C43 106.9(12) . . ?
O2 C45 C44 106.2(12) . . ?
C45 C44 C43 98.5(11) . . ?
C42 O2 C45 110.9(12) . . ?

loop_
_geom_bond_atom_site_label_1
_geom_bond_atom_site_label_2
_geom_bond_distance
_geom_bond_site_symmetry_2
_geom_bond_publ_flag
Ni1 C24 1.895(7) . ?
Ni1 C33 1.908(7) . ?
Ni1 P1 2.2390(19) . ?
Ni1 P2 2.263(2) 3_666 ?
P1 C12 1.853(6) . ?
P1 P2 2.131(3) 3_666 ?
P2 C2 1.854(7) . ?
O1 C13 1.400(7) . ?
O1 C1 1.405(7) . ?
N2 C24 1.374(8) . ?
N2 C26 1.390(9) . ?
N2 C30 1.457(8) . ?
N4 C33 1.371(8) . ?
N4 C34 1.382(9) . ?
N4 C36 1.454(9) . ?
N1 C24 1.367(8) . ?
N1 C25 1.388(9) . ?
N1 C27 1.459(9) . ?
N3 C33 1.373(8) . ?
N3 C35 1.392(8) . ?
N3 C39 1.458(9) . ?
C12 C13 1.398(8) . ?
C12 C11 1.400(8) . ?
C13 C8 1.400(9) . ?
C2 C1 1.382(9) . ?
C2 C3 1.412(9) . ?
C1 C6 1.395(8) . ?
C11 C10 1.414(9) . ?
C6 C5 1.375(9) . ?
C6 C7 1.525(9) . ?
C9 C8 1.384(9) . ?
C9 C10 1.399(9) . ?
C3 C4 1.371(9) . ?
C4 C5 1.406(9) . ?
C4 C14 1.540(9) . ?
C8 C7 1.530(9) . ?
C14 C17 1.528(10) . ?
C14 C15 1.535(10) . ?
C14 C16 1.536(10) . ?
C7 C19 1.545(9) . ?
C7 C18 1.556(9) . ?
C10 C20 1.504(9) . ?
C30 C31 1.524(10) . ?
C30 C32 1.544(10) . ?
C29 C27 1.513(10) . ?
C26 C25 1.321(10) . ?
C34 C35 1.355(10) . ?
C36 C37 1.498(10) . ?
C36 C38 1.526(10) . ?
C39 C40 1.515(11) . ?
C39 C41 1.535(10) . ?
C27 C28 1.542(10) . ?
C20 C21 1.500(10) . ?
C20 C23 1.507(11) . ?
C20 C22 1.563(12) . ?
C43 C42 1.438(16) . ?
C43 C44 1.528(15) . ?
C42 O2 1.360(15) . ?
C45 O2 1.416(16) . ?
C45 C44 1.504(16) . ?
